data_4338774
loop_
_publ_author_name
'Moussa, Jamal'
'Chamoreau, Lise-Marie'
'Degli Esposti, Alessandra'
'Gullo, Maria Pia'
'Barbieri, Andrea'
'Amouri, Hani'

_publ_section_title
;
 Tuning Excited States of Bipyridyl Platinum(II) Chromophores with
 \p-Bonded Catecholate Organometallic Ligands: Synthesis, Structures,
 TD-DFT Calculations, and Photophysical Properties.
;
_journal_issue 13
_journal_name_full 'Inorganic chemistry'
_journal_page_first 6624
_journal_page_last 6633
_journal_paper_doi 10.1021/ic500232w
_journal_volume 53
_journal_year 2014
_chemical_formula_moiety '(C26 H27 Ir N2 O2 Pt)2+, 2(B F4)-, C2 H3 N'
_chemical_formula_sum 'C28 H30 B2 F8 Ir N3 O2 Pt'
_chemical_formula_weight 1001.46
_chemical_name_systematic
;
 ?
;
_space_group_IT_number 14
_symmetry_cell_setting monoclinic
_symmetry_Int_Tables_number 14
_symmetry_space_group_name_Hall '-P 2yn'
_symmetry_space_group_name_H-M 'P 1 21/n 1'
_atom_sites_solution_hydrogens geom
_atom_sites_solution_primary direct
_atom_sites_solution_secondary difmap
_audit_creation_method SHELXL-97
_cell_angle_alpha 90.00
_cell_angle_beta 91.291(6)
_cell_angle_gamma 90.00
_cell_formula_units_Z 4
_cell_length_a 11.3386(10)
_cell_length_b 14.8046(9)
_cell_length_c 18.2950(14)
_cell_measurement_reflns_used 249
_cell_measurement_temperature 200(2)
_cell_measurement_theta_max 20.7
_cell_measurement_theta_min 3.9
_cell_volume 3070.3(4)
_computing_cell_refinement 'Dirax/lsq (Duisenberg & Schreurs, 1989-2000)'
_computing_data_collection 'Collect (Nonius BV, 1997-2000)'
_computing_data_reduction 'EvalCCD (Duisenberg & Schreurs 1990-2000)'
_computing_molecular_graphics 'Ortep-3 for Windows (Farrugia, 1997)'
_computing_publication_material 'WinGX publication routines (Farrugia, 1999)'
_computing_structure_refinement 'SHELXL-97 (Sheldrick, 2008)'
_computing_structure_solution 'SHELXS-97 (Sheldrick, 2008)'
_diffrn_ambient_temperature 200(2)
_diffrn_detector_area_resol_mean 9
_diffrn_measured_fraction_theta_full 0.992
_diffrn_measured_fraction_theta_max 0.992
_diffrn_measurement_device_type KappaCCD
_diffrn_measurement_method 'CCD rotation images, thick slices'
_diffrn_radiation_monochromator graphite
_diffrn_radiation_source 'fine-focus sealed tube'
_diffrn_radiation_type MoK\a
_diffrn_radiation_wavelength 0.71073
_diffrn_reflns_av_R_equivalents 0.0485
_diffrn_reflns_av_sigmaI/netI 0.0582
_diffrn_reflns_limit_h_max 15
_diffrn_reflns_limit_h_min -15
_diffrn_reflns_limit_k_max 20
_diffrn_reflns_limit_k_min -16
_diffrn_reflns_limit_l_max 25
_diffrn_reflns_limit_l_min -25
_diffrn_reflns_number 34568
_diffrn_reflns_theta_full 30.01
_diffrn_reflns_theta_max 30.01
_diffrn_reflns_theta_min 2.23
_diffrn_standards_number 0
_exptl_absorpt_coefficient_mu 8.962
_exptl_absorpt_correction_T_max 0.699
_exptl_absorpt_correction_T_min 0.373
_exptl_absorpt_correction_type multi-scan
_exptl_absorpt_process_details
; 
SADABS: Bruker (2001). Bruker AXS Inc., 
Madison,Wisconsin, USA. 
;
_exptl_crystal_colour brown
_exptl_crystal_density_diffrn 2.167
_exptl_crystal_density_method 'not measured'
_exptl_crystal_description stick
_exptl_crystal_F_000 1888
_exptl_crystal_size_max 0.29
_exptl_crystal_size_mid 0.08
_exptl_crystal_size_min 0.04
_refine_diff_density_max 1.053
_refine_diff_density_min -1.050
_refine_diff_density_rms 0.175
_refine_ls_extinction_method none
_refine_ls_goodness_of_fit_ref 1.006
_refine_ls_hydrogen_treatment constr
_refine_ls_matrix_type full
_refine_ls_number_parameters 421
_refine_ls_number_reflns 8884
_refine_ls_number_restraints 0
_refine_ls_restrained_S_all 1.006
_refine_ls_R_factor_all 0.0624
_refine_ls_R_factor_gt 0.0315
_refine_ls_shift/su_max 0.037
_refine_ls_shift/su_mean 0.001
_refine_ls_structure_factor_coef Fsqd
_refine_ls_weighting_details 'calc w=1/[\s^2^(Fo^2^)+(0.0296P)^2^+0.0000P] where P=(Fo^2^+2Fc^2^)/3'
_refine_ls_weighting_scheme calc
_refine_ls_wR_factor_gt 0.0591
_refine_ls_wR_factor_ref 0.0661
_reflns_number_gt 6415
_reflns_number_total 8884
_reflns_threshold_expression >2\s(I)
_cod_data_source_file ic500232w_si_002.cif
_cod_data_source_block jm-28
_cod_depositor_comments 'Adding full bibliography for 4338773--4338776.cif.'
_cod_original_sg_symbol_H-M 'P 21/n'
_cod_database_code 4338774

loop_
_symmetry_equiv_pos_as_xyz
'x, y, z'
'-x+1/2, y+1/2, -z+1/2'
'-x, -y, -z'
'x-1/2, -y-1/2, z-1/2'

loop_
_atom_site_label
_atom_site_type_symbol
_atom_site_fract_x
_atom_site_fract_y
_atom_site_fract_z
_atom_site_U_iso_or_equiv
_atom_site_adp_type
_atom_site_occupancy
_atom_site_symmetry_multiplicity
_atom_site_calc_flag
_atom_site_refinement_flags
Pt1 Pt 0.416591(15) 0.337486(10) 0.065049(9) 0.02247(5) Uani 1 1 d .
Ir1 Ir 0.447114(14) 0.575745(10) 0.199391(9) 0.02057(5) Uani 1 1 d .
O1 O 0.3603(3) 0.46477(18) 0.04598(16) 0.0259(7) Uani 1 1 d .
O2 O 0.5575(2) 0.40052(18) 0.10906(16) 0.0253(7) Uani 1 1 d .
N1 N 0.2806(3) 0.2713(2) 0.0210(2) 0.0266(8) Uani 1 1 d .
N2 N 0.4663(3) 0.2125(2) 0.0883(2) 0.0241(8) Uani 1 1 d .
C1 C 0.4325(4) 0.5227(3) 0.0769(2) 0.0249(10) Uani 1 1 d .
C2 C 0.5404(4) 0.4875(3) 0.1098(2) 0.0235(10) Uani 1 1 d .
C3 C 0.6190(4) 0.5477(3) 0.1472(2) 0.0261(10) Uani 1 1 d .
H3 H 0.6864 0.5245 0.1727 0.031 Uiso 1 1 calc R
C4 C 0.5972(4) 0.6425(3) 0.1467(2) 0.0282(11) Uani 1 1 d .
H4 H 0.6535 0.6830 0.1676 0.034 Uiso 1 1 calc R
C5 C 0.4920(4) 0.6755(3) 0.1150(3) 0.0290(11) Uani 1 1 d .
H5 H 0.4773 0.7386 0.1148 0.035 Uiso 1 1 calc R
C6 C 0.4083(4) 0.6166(3) 0.0838(2) 0.0273(10) Uani 1 1 d .
H6 H 0.3344 0.6397 0.0669 0.033 Uiso 1 1 calc R
C7 C 0.3027(4) 0.5079(3) 0.2527(2) 0.0296(11) Uani 1 1 d .
C8 C 0.4127(4) 0.4805(3) 0.2855(2) 0.0258(10) Uani 1 1 d .
C9 C 0.4701(4) 0.5581(3) 0.3174(2) 0.0269(10) Uani 1 1 d .
C10 C 0.3952(4) 0.6349(3) 0.3029(2) 0.0294(11) Uani 1 1 d .
C11 C 0.2923(4) 0.6048(3) 0.2632(2) 0.0294(11) Uani 1 1 d .
C12 C 0.2157(4) 0.4478(4) 0.2158(3) 0.0455(14) Uani 1 1 d .
H12A H 0.2571 0.3980 0.1921 0.068 Uiso 1 1 calc R
H12B H 0.1706 0.4822 0.1790 0.068 Uiso 1 1 calc R
H12C H 0.1619 0.4233 0.2520 0.068 Uiso 1 1 calc R
C13 C 0.4605(5) 0.3869(3) 0.2858(3) 0.0381(12) Uani 1 1 d .
H13A H 0.4199 0.3508 0.3223 0.057 Uiso 1 1 calc R
H13B H 0.5452 0.3885 0.2978 0.057 Uiso 1 1 calc R
H13C H 0.4481 0.3599 0.2373 0.057 Uiso 1 1 calc R
C14 C 0.5827(5) 0.5595(4) 0.3603(3) 0.0478(14) Uani 1 1 d .
H14A H 0.5667 0.5497 0.4121 0.072 Uiso 1 1 calc R
H14B H 0.6213 0.6182 0.3544 0.072 Uiso 1 1 calc R
H14C H 0.6347 0.5116 0.3429 0.072 Uiso 1 1 calc R
C15 C 0.4191(5) 0.7291(3) 0.3274(3) 0.0494(15) Uani 1 1 d .
H15A H 0.3802 0.7715 0.2935 0.074 Uiso 1 1 calc R
H15B H 0.5043 0.7401 0.3283 0.074 Uiso 1 1 calc R
H15C H 0.3885 0.7377 0.3766 0.074 Uiso 1 1 calc R
C16 C 0.1894(5) 0.6601(4) 0.2380(3) 0.0509(16) Uani 1 1 d .
H16A H 0.1505 0.6307 0.1959 0.076 Uiso 1 1 calc R
H16B H 0.2165 0.7203 0.2237 0.076 Uiso 1 1 calc R
H16C H 0.1333 0.6658 0.2777 0.076 Uiso 1 1 calc R
C17 C 0.1876(4) 0.3115(3) -0.0121(3) 0.0343(11) Uani 1 1 d .
H17 H 0.1867 0.3754 -0.0174 0.041 Uiso 1 1 calc R
C18 C 0.0936(4) 0.2612(4) -0.0385(3) 0.0418(13) Uani 1 1 d .
H18 H 0.0278 0.2901 -0.0615 0.050 Uiso 1 1 calc R
C19 C 0.0959(5) 0.1690(3) -0.0314(3) 0.0420(13) Uani 1 1 d .
H19 H 0.0315 0.1336 -0.0492 0.050 Uiso 1 1 calc R
C20 C 0.1931(5) 0.1279(3) 0.0019(3) 0.0383(12) Uani 1 1 d .
H20 H 0.1961 0.0641 0.0070 0.046 Uiso 1 1 calc R
C21 C 0.2853(4) 0.1808(3) 0.0277(2) 0.0285(10) Uani 1 1 d .
C22 C 0.3897(4) 0.1470(3) 0.0648(3) 0.0291(11) Uani 1 1 d .
C23 C 0.4146(5) 0.0575(3) 0.0811(3) 0.0434(14) Uani 1 1 d .
H23 H 0.3626 0.0111 0.0645 0.052 Uiso 1 1 calc R
C24 C 0.5146(5) 0.0357(3) 0.1211(3) 0.0465(14) Uani 1 1 d .
H24 H 0.5323 -0.0256 0.1322 0.056 Uiso 1 1 calc R
C25 C 0.5874(5) 0.1024(3) 0.1446(3) 0.0430(14) Uani 1 1 d .
H25 H 0.6559 0.0880 0.1731 0.052 Uiso 1 1 calc R
C26 C 0.5629(4) 0.1910(3) 0.1274(3) 0.0330(11) Uani 1 1 d .
H26 H 0.6153 0.2373 0.1436 0.040 Uiso 1 1 calc R
B1 B 0.6812(6) 0.8556(4) 0.2241(4) 0.0416(15) Uani 1 1 d .
F1 F 0.5640(3) 0.8509(2) 0.2186(3) 0.0950(15) Uani 1 1 d .
F2 F 0.7193(4) 0.7892(2) 0.2695(3) 0.0904(14) Uani 1 1 d .
F3 F 0.7189(4) 0.9385(2) 0.2465(2) 0.0888(14) Uani 1 1 d .
F4 F 0.7191(6) 0.8430(3) 0.1564(3) 0.146(2) Uani 1 1 d .
B2 B 0.2422(6) 0.8360(4) 0.0500(5) 0.055(2) Uani 1 1 d .
F5 F 0.1780(3) 0.91328(18) 0.0509(2) 0.0590(10) Uani 1 1 d .
F6 F 0.3513(5) 0.8436(3) 0.0325(4) 0.135(2) Uani 1 1 d .
F7 F 0.1900(4) 0.7657(2) 0.0770(3) 0.1008(16) Uani 1 1 d .
F8A F 0.3010(7) 0.8433(5) 0.1262(5) 0.081(2) Uani 0.50 1 d P
F8B F 0.2164(8) 0.8019(5) -0.0265(4) 0.083(2) Uani 0.50 1 d P
N3 N 0.9881(7) 0.5326(5) 0.0998(5) 0.127(3) Uani 1 1 d .
C27 C 0.9309(7) 0.4723(5) 0.0855(4) 0.073(2) Uani 1 1 d .
C28 C 0.8548(5) 0.3983(4) 0.0674(4) 0.0620(17) Uani 1 1 d .
H28A H 0.7765 0.4213 0.0533 0.093 Uiso 1 1 calc R
H28B H 0.8483 0.3585 0.1099 0.093 Uiso 1 1 calc R
H28C H 0.8875 0.3644 0.0265 0.093 Uiso 1 1 calc R

loop_
_atom_site_aniso_label
_atom_site_aniso_U_11
_atom_site_aniso_U_22
_atom_site_aniso_U_33
_atom_site_aniso_U_23
_atom_site_aniso_U_13
_atom_site_aniso_U_12
Pt1 0.02491(9) 0.02246(9) 0.02020(9) 0.00040(7) 0.00399(7) 0.00173(7)
Ir1 0.02299(9) 0.01968(8) 0.01925(9) 0.00223(7) 0.00485(7) 0.00124(6)
O1 0.0307(18) 0.0233(15) 0.0236(17) 0.0015(13) -0.0044(14) 0.0037(13)
O2 0.0247(16) 0.0207(14) 0.0305(18) -0.0015(13) -0.0008(14) 0.0021(12)
N1 0.031(2) 0.030(2) 0.019(2) -0.0013(16) 0.0041(17) -0.0053(16)
N2 0.0227(19) 0.0247(18) 0.025(2) 0.0031(16) 0.0055(17) 0.0021(15)
C1 0.033(3) 0.024(2) 0.018(2) -0.0001(18) 0.009(2) 0.0035(19)
C2 0.027(2) 0.025(2) 0.019(2) -0.0030(18) 0.0090(19) 0.0009(18)
C3 0.023(2) 0.030(2) 0.026(2) 0.003(2) 0.010(2) 0.0015(18)
C4 0.028(3) 0.028(2) 0.028(3) 0.001(2) 0.013(2) -0.0055(19)
C5 0.033(3) 0.022(2) 0.032(3) 0.0056(19) 0.013(2) -0.0023(19)
C6 0.036(3) 0.023(2) 0.023(2) 0.0084(19) 0.003(2) 0.0064(19)
C7 0.029(3) 0.035(2) 0.025(3) 0.006(2) 0.011(2) -0.004(2)
C8 0.032(3) 0.024(2) 0.021(2) 0.0038(18) 0.010(2) -0.0035(18)
C9 0.036(3) 0.028(2) 0.017(2) 0.0015(18) 0.008(2) 0.0039(19)
C10 0.035(3) 0.031(2) 0.023(2) 0.003(2) 0.013(2) 0.001(2)
C11 0.027(3) 0.035(2) 0.027(3) 0.004(2) 0.013(2) 0.0080(19)
C12 0.035(3) 0.055(3) 0.047(3) -0.006(3) 0.004(3) -0.015(2)
C13 0.054(3) 0.027(2) 0.033(3) 0.007(2) 0.011(3) 0.003(2)
C14 0.037(3) 0.068(4) 0.037(3) -0.001(3) -0.008(3) 0.003(3)
C15 0.070(4) 0.031(3) 0.048(4) -0.010(2) 0.023(3) -0.004(3)
C16 0.038(3) 0.067(4) 0.048(4) 0.019(3) 0.012(3) 0.026(3)
C17 0.037(3) 0.035(3) 0.031(3) 0.007(2) 0.002(2) 0.005(2)
C18 0.032(3) 0.060(4) 0.033(3) 0.001(3) -0.001(2) 0.003(2)
C19 0.044(3) 0.048(3) 0.034(3) -0.012(2) -0.004(3) -0.011(3)
C20 0.049(3) 0.028(2) 0.038(3) -0.004(2) 0.005(3) -0.004(2)
C21 0.035(3) 0.030(2) 0.021(2) -0.004(2) 0.005(2) -0.003(2)
C22 0.033(3) 0.025(2) 0.029(3) -0.003(2) 0.009(2) -0.0008(19)
C23 0.047(3) 0.029(3) 0.055(4) -0.003(2) 0.009(3) -0.007(2)
C24 0.046(3) 0.032(3) 0.062(4) 0.012(3) 0.002(3) 0.005(2)
C25 0.032(3) 0.037(3) 0.060(4) 0.014(3) 0.006(3) 0.010(2)
C26 0.028(3) 0.032(2) 0.038(3) 0.005(2) 0.004(2) 0.002(2)
B1 0.039(4) 0.039(3) 0.048(4) 0.001(3) 0.005(3) -0.013(3)
F1 0.058(3) 0.077(3) 0.150(4) 0.046(3) -0.013(3) -0.020(2)
F2 0.097(3) 0.057(2) 0.114(4) 0.011(2) -0.054(3) 0.006(2)
F3 0.107(3) 0.050(2) 0.107(3) -0.004(2) -0.048(3) -0.030(2)
F4 0.216(6) 0.132(4) 0.094(4) -0.035(3) 0.087(4) -0.051(4)
B2 0.037(4) 0.038(4) 0.091(6) 0.014(4) 0.018(4) -0.001(3)
F5 0.052(2) 0.0314(16) 0.093(3) 0.0084(16) -0.0021(19) 0.0062(14)
F6 0.096(4) 0.110(4) 0.202(6) 0.037(4) 0.076(4) 0.034(3)
F7 0.103(3) 0.048(2) 0.153(4) 0.032(2) 0.049(3) 0.016(2)
F8A 0.073(6) 0.082(5) 0.086(7) -0.001(4) -0.028(5) 0.025(4)
F8B 0.115(7) 0.077(5) 0.057(5) -0.032(4) 0.008(5) -0.003(5)
N3 0.149(7) 0.095(5) 0.131(7) 0.049(5) -0.082(6) -0.043(5)
C27 0.070(5) 0.070(5) 0.077(5) 0.024(4) -0.027(4) 0.005(4)
C28 0.050(4) 0.063(4) 0.073(5) -0.005(4) -0.001(3) 0.009(3)

loop_
_atom_type_symbol
_atom_type_description
_atom_type_scat_dispersion_real
_atom_type_scat_dispersion_imag
_atom_type_scat_source
C C 0.0033 0.0016 'International Tables Vol C Tables 4.2.6.8 and 6.1.1.4'
H H 0.0000 0.0000 'International Tables Vol C Tables 4.2.6.8 and 6.1.1.4'
B B 0.0013 0.0007 'International Tables Vol C Tables 4.2.6.8 and 6.1.1.4'
F F 0.0171 0.0103 'International Tables Vol C Tables 4.2.6.8 and 6.1.1.4'
N N 0.0061 0.0033 'International Tables Vol C Tables 4.2.6.8 and 6.1.1.4'
O O 0.0106 0.0060 'International Tables Vol C Tables 4.2.6.8 and 6.1.1.4'
Pt Pt -1.7033 8.3905 'International Tables Vol C Tables 4.2.6.8 and 6.1.1.4'
Ir Ir -1.4442 7.9887 'International Tables Vol C Tables 4.2.6.8 and 6.1.1.4'

loop_
_geom_angle_atom_site_label_1
_geom_angle_atom_site_label_2
_geom_angle_atom_site_label_3
_geom_angle
N1 Pt1 N2 80.82(15)
N1 Pt1 O2 178.00(13)
N2 Pt1 O2 97.37(13)
N1 Pt1 O1 98.71(13)
N2 Pt1 O1 176.96(12)
O2 Pt1 O1 83.14(11)
C8 Ir1 C7 38.63(17)
C8 Ir1 C11 64.87(16)
C7 Ir1 C11 39.05(16)
C8 Ir1 C9 38.68(16)
C7 Ir1 C9 64.87(17)
C11 Ir1 C9 64.71(17)
C8 Ir1 C10 64.61(16)
C7 Ir1 C10 64.80(17)
C11 Ir1 C10 38.41(17)
C9 Ir1 C10 38.55(16)
C8 Ir1 C5 176.53(18)
C7 Ir1 C5 144.40(18)
C11 Ir1 C5 116.49(16)
C9 Ir1 C5 138.39(17)
C10 Ir1 C5 114.23(16)
C8 Ir1 C4 139.93(18)
C7 Ir1 C4 178.54(18)
C11 Ir1 C4 141.82(16)
C9 Ir1 C4 114.13(18)
C10 Ir1 C4 115.19(17)
C5 Ir1 C4 37.05(17)
C8 Ir1 C3 111.43(16)
C7 Ir1 C3 141.45(16)
C11 Ir1 C3 172.72(18)
C9 Ir1 C3 108.35(17)
C10 Ir1 C3 134.67(18)
C5 Ir1 C3 66.84(16)
C4 Ir1 C3 37.45(15)
C8 Ir1 C6 146.48(17)
C7 Ir1 C6 114.58(18)
C11 Ir1 C6 108.11(17)
C9 Ir1 C6 169.95(15)
C10 Ir1 C6 131.50(16)
C5 Ir1 C6 36.81(16)
C4 Ir1 C6 66.60(18)
C3 Ir1 C6 78.48(16)
C8 Ir1 C2 103.66(15)
C7 Ir1 C2 114.17(15)
C11 Ir1 C2 149.44(17)
C9 Ir1 C2 125.02(15)
C10 Ir1 C2 163.39(17)
C5 Ir1 C2 76.74(15)
C4 Ir1 C2 65.38(15)
C3 Ir1 C2 36.00(15)
C6 Ir1 C2 64.83(15)
C8 Ir1 C1 117.57(15)
C7 Ir1 C1 103.49(16)
C11 Ir1 C1 122.12(17)
C9 Ir1 C1 153.71(15)
C10 Ir1 C1 159.63(17)
C5 Ir1 C1 64.75(16)
C4 Ir1 C1 76.96(16)
C3 Ir1 C1 65.03(16)
C6 Ir1 C1 35.77(14)
C2 Ir1 C1 35.57(14)
C1 O1 Pt1 110.2(3)
C2 O2 Pt1 110.3(3)
C17 N1 C21 120.8(4)
C17 N1 Pt1 124.0(3)
C21 N1 Pt1 115.2(3)
C26 N2 C22 120.6(4)
C26 N2 Pt1 124.5(3)
C22 N2 Pt1 114.9(3)
O1 C1 C6 124.0(4)
O1 C1 C2 117.3(4)
C6 C1 C2 118.6(4)
O1 C1 Ir1 131.0(3)
C6 C1 Ir1 66.7(2)
C2 C1 Ir1 71.8(2)
O2 C2 C3 122.1(4)
O2 C2 C1 118.5(4)
C3 C2 C1 119.2(4)
O2 C2 Ir1 128.5(3)
C3 C2 Ir1 66.8(2)
C1 C2 Ir1 72.6(2)
C2 C3 C4 120.4(4)
C2 C3 Ir1 77.2(2)
C4 C3 Ir1 70.5(2)
C2 C3 H3 119.8
C4 C3 H3 119.8
Ir1 C3 H3 124.0
C5 C4 C3 119.5(4)
C5 C4 Ir1 71.3(2)
C3 C4 Ir1 72.1(2)
C5 C4 H4 120.3
C3 C4 H4 120.3
Ir1 C4 H4 128.6
C4 C5 C6 120.9(4)
C4 C5 Ir1 71.6(2)
C6 C5 Ir1 72.8(2)
C4 C5 H5 119.5
C6 C5 H5 119.5
Ir1 C5 H5 128.3
C5 C6 C1 120.9(4)
C5 C6 Ir1 70.4(3)
C1 C6 Ir1 77.6(2)
C5 C6 H6 119.6
C1 C6 H6 119.6
Ir1 C6 H6 123.9
C8 C7 C11 107.3(4)
C8 C7 C12 125.9(4)
C11 C7 C12 126.8(4)
C8 C7 Ir1 70.1(2)
C11 C7 Ir1 70.5(2)
C12 C7 Ir1 125.1(3)
C7 C8 C9 109.0(4)
C7 C8 C13 125.4(4)
C9 C8 C13 125.6(4)
C7 C8 Ir1 71.2(2)
C9 C8 Ir1 71.7(2)
C13 C8 Ir1 122.6(3)
C8 C9 C10 107.3(4)
C8 C9 C14 127.0(4)
C10 C9 C14 125.7(4)
C8 C9 Ir1 69.7(2)
C10 C9 Ir1 70.6(2)
C14 C9 Ir1 127.2(3)
C11 C10 C9 108.5(4)
C11 C10 C15 125.9(4)
C9 C10 C15 125.6(5)
C11 C10 Ir1 70.5(2)
C9 C10 Ir1 70.9(2)
C15 C10 Ir1 126.0(3)
C10 C11 C7 107.9(4)
C10 C11 C16 127.5(4)
C7 C11 C16 124.6(5)
C10 C11 Ir1 71.1(2)
C7 C11 Ir1 70.4(2)
C16 C11 Ir1 125.4(3)
C7 C12 H12A 109.5
C7 C12 H12B 109.5
H12A C12 H12B 109.5
C7 C12 H12C 109.5
H12A C12 H12C 109.5
H12B C12 H12C 109.5
C8 C13 H13A 109.5
C8 C13 H13B 109.5
H13A C13 H13B 109.5
C8 C13 H13C 109.5
H13A C13 H13C 109.5
H13B C13 H13C 109.5
C9 C14 H14A 109.5
C9 C14 H14B 109.5
H14A C14 H14B 109.5
C9 C14 H14C 109.5
H14A C14 H14C 109.5
H14B C14 H14C 109.5
C10 C15 H15A 109.5
C10 C15 H15B 109.5
H15A C15 H15B 109.5
C10 C15 H15C 109.5
H15A C15 H15C 109.5
H15B C15 H15C 109.5
C11 C16 H16A 109.5
C11 C16 H16B 109.5
H16A C16 H16B 109.5
C11 C16 H16C 109.5
H16A C16 H16C 109.5
H16B C16 H16C 109.5
N1 C17 C18 120.7(4)
N1 C17 H17 119.6
C18 C17 H17 119.6
C17 C18 C19 119.4(5)
C17 C18 H18 120.3
C19 C18 H18 120.3
C18 C19 C20 119.4(5)
C18 C19 H19 120.3
C20 C19 H19 120.3
C19 C20 C21 119.3(5)
C19 C20 H20 120.4
C21 C20 H20 120.4
N1 C21 C20 120.3(5)
N1 C21 C22 114.8(4)
C20 C21 C22 124.9(4)
N2 C22 C23 119.1(5)
N2 C22 C21 114.3(4)
C23 C22 C21 126.5(4)
C24 C23 C22 120.0(5)
C24 C23 H23 120.0
C22 C23 H23 120.0
C23 C24 C25 119.3(5)
C23 C24 H24 120.4
C25 C24 H24 120.4
C24 C25 C26 120.3(5)
C24 C25 H25 119.8
C26 C25 H25 119.8
N2 C26 C25 120.7(5)
N2 C26 H26 119.7
C25 C26 H26 119.7
F4 B1 F1 105.2(6)
F4 B1 F3 107.5(5)
F1 B1 F3 112.1(5)
F4 B1 F2 111.3(6)
F1 B1 F2 108.2(5)
F3 B1 F2 112.2(6)
F6 B2 F7 127.7(6)
F6 B2 F5 116.6(5)
F7 B2 F5 114.9(5)
F6 B2 F8B 88.0(6)
F7 B2 F8B 90.3(6)
F5 B2 F8B 101.6(7)
F6 B2 F8A 79.6(6)
F7 B2 F8A 84.4(6)
F5 B2 F8A 98.7(6)
F8B B2 F8A 159.4(6)
B2 F6 F8B 50.6(5)
B2 F8B F6 41.3(3)
N3 C27 C28 177.9(9)
C27 C28 H28A 109.5
C27 C28 H28B 109.5
H28A C28 H28B 109.5
C27 C28 H28C 109.5
H28A C28 H28C 109.5
H28B C28 H28C 109.5

loop_
_geom_bond_atom_site_label_1
_geom_bond_atom_site_label_2
_geom_bond_distance
Pt1 N1 1.983(4)
Pt1 N2 1.978(3)
Pt1 O2 2.003(3)
Pt1 O1 2.017(3)
Ir1 C8 2.157(4)
Ir1 C7 2.171(4)
Ir1 C11 2.173(4)
Ir1 C9 2.184(4)
Ir1 C10 2.180(4)
Ir1 C5 2.204(4)
Ir1 C4 2.208(4)
Ir1 C3 2.229(4)
Ir1 C6 2.234(4)
Ir1 C2 2.365(4)
Ir1 C1 2.376(4)
O1 C1 1.306(5)
O2 C2 1.302(5)
N1 C17 1.343(6)
N1 C21 1.346(5)
N2 C26 1.333(6)
N2 C22 1.366(6)
C1 C6 1.422(6)
C1 C2 1.448(6)
C2 C3 1.425(6)
C3 C4 1.425(6)
C3 H3 0.9500
C4 C5 1.402(7)
C4 H4 0.9500
C5 C6 1.402(6)
C5 H5 0.9500
C6 H6 0.9500
C7 C8 1.432(6)
C7 C11 1.452(6)
C7 C12 1.479(6)
C8 C9 1.438(6)
C8 C13 1.487(6)
C9 C10 1.440(6)
C9 C14 1.484(7)
C10 C11 1.432(7)
C10 C15 1.487(6)
C11 C16 1.491(6)
C12 H12A 0.9800
C12 H12B 0.9800
C12 H12C 0.9800
C13 H13A 0.9800
C13 H13B 0.9800
C13 H13C 0.9800
C14 H14A 0.9800
C14 H14B 0.9800
C14 H14C 0.9800
C15 H15A 0.9800
C15 H15B 0.9800
C15 H15C 0.9800
C16 H16A 0.9800
C16 H16B 0.9800
C16 H16C 0.9800
C17 C18 1.380(7)
C17 H17 0.9500
C18 C19 1.371(7)
C18 H18 0.9500
C19 C20 1.387(7)
C19 H19 0.9500
C20 C21 1.381(7)
C20 H20 0.9500
C21 C22 1.441(7)
C22 C23 1.386(6)
C23 C24 1.375(7)
C23 H23 0.9500
C24 C25 1.351(7)
C24 H24 0.9500
C25 C26 1.376(6)
C25 H25 0.9500
C26 H26 0.9500
B1 F4 1.334(8)
B1 F1 1.332(7)
B1 F3 1.360(6)
B1 F2 1.350(7)
B2 F6 1.290(7)
B2 F7 1.300(7)
B2 F5 1.357(7)
B2 F8B 1.510(11)
B2 F8A 1.535(11)
F6 F8B 1.952(10)
N3 C27 1.130(9)
C27 C28 1.429(9)
C28 H28A 0.9800
C28 H28B 0.9800
C28 H28C 0.9800
